data_7010910
loop_
_publ_author_name
'Andrew J. Evans'
'Scott E. Watkins'
'Donald C. Craig'
'Stephen B. Colbran'

_publ_section_title
;
 Copper complexes with ferrocenyl pendants: Evidence for an FeII CuII
 FeIII CuI electron transfer equilibrium leading to a reaction with
 dioxygen
;
_journal_issue 6
_journal_name_full 'J. Chem. Soc., Dalton Trans.'
_journal_page_first 983
_journal_page_last 994
_journal_paper_doi 10.1039/b105150b
_journal_year 2002
_chemical_formula_moiety 'C23 H23 Cu Fe N3 2+,2(C F3 O3 S 1-),C H4 O'
_chemical_formula_sum 'C26 H27 Cu F6 Fe N3 O7 S2'
_chemical_formula_weight 791.0
_space_group_IT_number 14
_symmetry_cell_setting monoclinic
_symmetry_space_group_name_Hall '-P 2ybc'
_symmetry_space_group_name_H-M 'P 1 21/c 1'
_atom_type_scat_source 'International Tables for X-ray Crystallography, Vol. IV'
_cell_angle_alpha 90
_cell_angle_beta 96.57(4)
_cell_angle_gamma 90
_cell_formula_units_Z 4
_cell_length_a 17.599(14)
_cell_length_b 10.318(3)
_cell_length_c 16.979(12)
_cell_measurement_reflns_used 10
_cell_measurement_temperature 294
_cell_measurement_theta_max 10
_cell_measurement_theta_min 9
_cell_volume 3063(3)
_diffrn_measurement_device_type 'Nonius CAD-4'
_diffrn_measurement_method \w--2\q
_diffrn_radiation_type 'Mo K\a'
_diffrn_radiation_wavelength 0.71073
_diffrn_reflns_av_R_equivalents 0.018
_diffrn_reflns_limit_h_max 16
_diffrn_reflns_limit_h_min 0
_diffrn_reflns_limit_k_max 9
_diffrn_reflns_limit_k_min 0
_diffrn_reflns_limit_l_max 16
_diffrn_reflns_limit_l_min -16
_diffrn_reflns_number 2083
_diffrn_reflns_theta_max 20
_diffrn_standards_decay_% 40
_diffrn_standards_interval_time 30min
_diffrn_standards_number 1
_exptl_absorpt_coefficient_mu 1.383
_exptl_absorpt_correction_type none
_exptl_crystal_colour green
_exptl_crystal_density_diffrn 1.72
_exptl_crystal_density_method 'not measured'
_exptl_crystal_description irregular
_exptl_crystal_F_000 1604.0
_exptl_crystal_size_rad 0.1
_refine_diff_density_max 0.62
_refine_diff_density_min -0.53
_refine_ls_extinction_method none
_refine_ls_goodness_of_fit_ref 1.95
_refine_ls_hydrogen_treatment noref
_refine_ls_number_parameters 195
_refine_ls_number_reflns 1389
_refine_ls_R_factor_gt 0.067
_refine_ls_shift/su_max 0.003
_refine_ls_structure_factor_coef F
_refine_ls_weighting_details 'w = 1/[\s^2^(F) + 0.0016F^2^]'
_refine_ls_weighting_scheme calc
_refine_ls_wR_factor_ref 0.115
_reflns_number_gt 1389
_reflns_number_total 1963
_reflns_threshold_expression I>3\s(I)
_cod_data_source_file b105150b.txt
_cod_data_source_block '[Cu(L2)(O(H)CH3)(O3SCF3)2]'
_cod_depositor_comments
;
 Changing the _atom_site_occupancy data item value from '?' to '1'
 for all fully occupied atom sites.

 Antanas Vaitkus,
 2017-02-09
;
_cod_original_cell_volume 3063(4)
_cod_original_sg_symbol_H-M 'P 21/c'
_cod_database_code 7010910

loop_
_symmetry_equiv_pos_site_id
_symmetry_equiv_pos_as_xyz
1 x,y,z
2 -x,1/2+y,1/2-z
3 -x,-y,-z
4 x,1/2-y,1/2+z

loop_
_atom_site_label
_atom_site_fract_x
_atom_site_fract_y
_atom_site_fract_z
_atom_site_U_iso_or_equiv
_atom_site_adp_type
_atom_site_type_symbol
_atom_site_occupancy
Cu 0.18294(15) 0.11522(17) 0.66564(9) 0.052(1) Uani Cu 1
Fe 0.4266(2) 0.5350(2) 0.6941(1) 0.049(2) Uani Fe 1
N1 0.1390(9) 0.2167(11) 0.5731(6) 0.050(3) Uani N 1
N2 0.2282(9) 0.0541(11) 0.7705(6) 0.050(3) Uani N 1
N3 0.2163(10) 0.2925(11) 0.7088(6) 0.048(4) Uani N 1
C1 0.1594(12) 0.3862(14) 0.6721(9) 0.053(4) Uani C 1
C2 0.1365(12) 0.3488(14) 0.5890(9) 0.055(4) Uani C 1
C3 0.1047(13) 0.4384(16) 0.5297(10) 0.067(5) Uani C 1
C4 0.0764(13) 0.3865(18) 0.4569(10) 0.075(5) Uani C 1
C5 0.0782(12) 0.2583(17) 0.4412(9) 0.069(4) Uani C 1
C6 0.1104(11) 0.1778(16) 0.5017(8) 0.056(3) Uani C 1
C7 0.2150(11) 0.2857(14) 0.7957(8) 0.053(4) Uani C 1
C8 0.2474(12) 0.1539(15) 0.8262(8) 0.054(4) Uani C 1
C9 0.2818(13) 0.1303(16) 0.8969(9) 0.065(4) Uani C 1
C10 0.3020(13) 0.0022(18) 0.9225(9) 0.074(4) Uani C 1
C11 0.2851(13) -0.0966(17) 0.8661(10) 0.069(4) Uani C 1
C12 0.2476(12) -0.0652(15) 0.7938(8) 0.056(3) Uani C 1
C13 0.2929(13) 0.3206(14) 0.6844(8) 0.050(3) Uani C 1
C14 0.3219(12) 0.4551(13) 0.7090(8) 0.049(7) Uani C 1
C15 0.3149(13) 0.5676(15) 0.6652(9) 0.056(8) Uani C 1
C16 0.3452(12) 0.6735(15) 0.7107(10) 0.064(8) Uani C 1
C17 0.3809(12) 0.6210(15) 0.7857(9) 0.062(6) Uani C 1
C18 0.3683(12) 0.4887(15) 0.7853(8) 0.054(6) Uani C 1
C19 0.4790(15) 0.4211(19) 0.6226(12) 0.086(9) Uani C 1
C20 0.4818(14) 0.5469(20) 0.5970(11) 0.082(9) Uani C 1
C21 0.5239(14) 0.6228(19) 0.6567(11) 0.079(9) Uani C 1
C22 0.5397(16) 0.5444(21) 0.7171(11) 0.080(9) Uani C 1
C23 0.5210(15) 0.4203(20) 0.7031(13) 0.087(9) Uani C 1
CT1 0.3795(7) -0.0773(13) 0.5313(4) 0.087(6) Uani C 0.83
F1T1 0.3457(7) -0.1941(6) 0.5275(6) 0.133(9) Uani F 0.83
F2T1 0.4181(6) -0.0758(11) 0.4675(6) 0.117(8) Uani F 0.83
F3T1 0.4348(5) -0.0890(11) 0.5923(6) 0.120(5) Uani F 0.83
ST1 0.3190(4) 0.0508(5) 0.5379(3) 0.078(7) Uani S 0.83
O1T1 0.3688(7) 0.1615(8) 0.5410(6) 0.133(6) Uani O 0.83
O2T1 0.2857(5) 0.0258(9) 0.6098(5) 0.074(7) Uani O 0.83
O3T1 0.2666(6) 0.0410(10) 0.4667(5) 0.120(8) Uani O 0.83
CT1' 0.3924(22) 0.0137(35) 0.5434(23) 0.089(6) Uani C 0.17
F1T1' 0.4091(26) 0.1407(40) 0.5460(37) 0.145(6) Uani F 0.17
F2T1' 0.4284(22) -0.0321(54) 0.6118(29) 0.117(5) Uani F 0.17
F3T1' 0.4344(24) -0.0326(57) 0.4884(32) 0.117(6) Uani F 0.17
ST1' 0.2970(18) -0.0217(24) 0.5272(14) 0.080(8) Uani S 0.17
O1T1' 0.2952(26) -0.1609(25) 0.5271(29) 0.128(7) Uani O 0.17
O3T1' 0.2732(27) 0.0372(48) 0.4517(18) 0.128(9) Uani O 0.17
O2T1' 0.2662(22) 0.0378(42) 0.5932(21) 0.078(7) Uani O 0.17
CT2 -0.0727(7) 0.1979(10) 0.6595(7) 0.108(6) Uani C 1
F1T2 -0.1455(4) 0.1574(10) 0.6452(6) 0.155(9) Uani F 1
F2T2 -0.0794(5) 0.3217(7) 0.6822(6) 0.140(9) Uani F 1
F3T2 -0.0502(6) 0.2081(10) 0.5868(4) 0.180(9) Uani F 1
ST2 -0.0152(3) 0.1038(4) 0.7243(2) 0.069(5) Uani S 1
O1T2 0.0578(4) 0.1674(8) 0.7289(4) 0.075(4) Uani O 1
O2T2 -0.0180(5) -0.0210(6) 0.6865(5) 0.117(8) Uani O 1
O3T2 -0.0515(5) 0.1093(8) 0.7958(4) 0.104(6) Uani O 1
OMe 0.1220(8) -0.0492(10) 0.6367(6) 0.068(5) Uani O 1
CMe 0.1403(13) -0.1721(17) 0.5949(10) 0.081(8) Uani C 1
H1C1 0.1824 0.4749 0.6738 0.059 Uani H 1
H2C1 0.1135 0.3861 0.7017 0.055 Uani H 1
HC3 0.1030 0.5336 0.5402 0.075 Uani H 1
HC4 0.0537 0.4465 0.4143 0.089 Uani H 1
HC5 0.0572 0.2228 0.3884 0.078 Uani H 1
HC6 0.1120 0.0828 0.4902 0.056 Uani H 1
H1C7 0.1611 0.2948 0.8085 0.054 Uani H 1
H2C7 0.2469 0.3572 0.8218 0.059 Uani H 1
HC9 0.2943 0.2043 0.9341 0.072 Uani H 1
HC10 0.3267 -0.0165 0.9774 0.088 Uani H 1
HC11 0.3002 -0.1883 0.8787 0.079 Uani H 1
HC12 0.2337 -0.1374 0.7556 0.057 Uani H 1
H1C13 0.2898 0.3137 0.6254 0.049 Uani H 1
H2C13 0.3300 0.2551 0.7093 0.050 Uani H 1
HC15 0.2915 0.5734 0.6088 0.076 Uani H 1
HC16 0.3428 0.7668 0.6947 0.089 Uani H 1
HC17 0.4094 0.6718 0.8298 0.085 Uani H 1
HC18 0.3870 0.4267 0.8285 0.071 Uani H 1
HC19 0.4538 0.3458 0.5931 0.107 Uani H 1
HC20 0.4580 0.5800 0.5445 0.101 Uani H 1
HC21 0.5384 0.7162 0.6534 0.094 Uani H 1
HC22 0.5640 0.5752 0.7699 0.096 Uani H 1
HC23 0.5328 0.3443 0.7389 0.110 Uani H 1

loop_
_atom_site_aniso_label
_atom_site_aniso_U_11
_atom_site_aniso_U_22
_atom_site_aniso_U_33
_atom_site_aniso_U_12
_atom_site_aniso_U_13
_atom_site_aniso_U_23
_atom_site_aniso_type_symbol
Cu 0.082(3) 0.038(1) 0.034(1) -0.004(1) -0.001(1) -0.0060(8) Cu
Fe 0.063(5) 0.044(2) 0.040(1) -0.001(1) 0.004(2) 0.0000(9) Fe
N1 0.068(7) 0.043(3) 0.038(2) -0.003(3) 0.007(3) -0.004(2) N
N2 0.068(7) 0.045(3) 0.036(2) -0.004(3) 0.006(3) -0.006(2) N
N3 0.068(8) 0.037(3) 0.041(3) -0.007(4) 0.012(3) -0.013(2) N
C1 0.072(8) 0.035(3) 0.055(3) -0.004(4) 0.017(4) -0.009(2) C
C2 0.073(7) 0.041(3) 0.051(3) 0.000(4) 0.011(3) 0.000(2) C
C3 0.082(9) 0.054(3) 0.068(4) 0.006(5) 0.013(5) 0.014(3) C
C4 0.085(9) 0.077(4) 0.061(4) 0.005(6) 0.006(5) 0.022(4) C
C5 0.080(8) 0.082(4) 0.044(3) -0.003(5) 0.002(3) 0.009(3) C
C6 0.072(7) 0.060(3) 0.037(3) -0.005(3) 0.004(3) -0.003(2) C
C7 0.070(8) 0.048(3) 0.041(2) -0.012(4) 0.013(3) -0.019(3) C
C8 0.070(7) 0.058(3) 0.035(3) -0.010(4) 0.006(3) -0.011(2) C
C9 0.076(8) 0.083(4) 0.035(3) -0.013(6) 0.004(3) -0.008(3) C
C10 0.082(9) 0.096(5) 0.042(3) -0.006(6) 0.000(4) 0.009(3) C
C11 0.081(8) 0.074(3) 0.052(3) 0.002(5) 0.004(4) 0.014(3) C
C12 0.073(7) 0.051(2) 0.046(2) 0.000(3) 0.007(3) 0.003(2) C
C13 0.069(8) 0.039(4) 0.043(4) -0.008(5) 0.013(3) -0.015(2) C
C14 0.066(9) 0.039(9) 0.043(8) 0.004(5) 0.003(6) -0.007(3) C
C15 0.068(9) 0.054(6) 0.045(7) 0.006(5) 0.001(7) 0.006(4) C
C16 0.079(9) 0.038(6) 0.075(9) 0.006(6) 0.013(7) 0.002(6) C
C17 0.076(9) 0.056(6) 0.054(9) -0.006(5) 0.007(5) -0.019(5) C
C18 0.066(9) 0.053(8) 0.041(8) 0.005(5) -0.001(5) 0.000(5) C
C19 0.088(9) 0.084(9) 0.092(9) 0.004(6) 0.034(8) -0.027(6) C
C20 0.086(9) 0.101(9) 0.063(9) -0.007(9) 0.024(8) -0.009(6) C
C21 0.076(9) 0.086(9) 0.076(9) -0.009(9) 0.018(9) -0.002(6) C
C22 0.065(9) 0.095(9) 0.080(9) 0.001(7) 0.008(6) 0.001(7) C
C23 0.072(9) 0.082(9) 0.108(9) 0.021(6) 0.021(6) 0.004(7) C
CT1 0.137(8) 0.084(6) 0.042(5) 0.028(5) 0.013(4) -0.004(3) C
F1T1 0.222(9) 0.069(5) 0.113(9) 0.022(6) 0.042(7) -0.027(5) F
F2T1 0.152(9) 0.156(9) 0.046(6) 0.056(8) 0.022(7) 0.001(6) F
F3T1 0.146(7) 0.169(9) 0.046(6) 0.064(7) 0.011(4) 0.000(6) F
ST1 0.129(8) 0.064(9) 0.041(4) 0.014(5) 0.016(3) 0.004(3) S
O1T1 0.201(9) 0.075(9) 0.135(9) -0.018(8) 0.067(7) 0.005(4) O
O2T1 0.121(9) 0.066(7) 0.037(3) 0.011(6) 0.012(3) -0.002(3) O
O3T1 0.151(9) 0.172(9) 0.037(4) 0.062(9) 0.007(5) -0.003(5) O
CT1' 0.122(8) 0.093(7) 0.052(4) 0.006(5) 0.018(3) -0.003(3) C
F1T1' 0.182(9) 0.112(8) 0.151(9) -0.043(9) 0.065(8) -0.013(6) F
F2T1' 0.126(7) 0.173(9) 0.050(5) 0.036(5) 0.004(4) -0.017(6) F
F3T1' 0.138(8) 0.161(9) 0.058(8) 0.035(7) 0.029(7) 0.007(7) F
ST1' 0.123(9) 0.078(8) 0.041(3) 0.010(7) 0.007(4) -0.013(3) S
O1T1' 0.190(9) 0.079(5) 0.120(8) -0.017(9) 0.034(6) -0.045(5) O
O3T1' 0.159(9) 0.188(9) 0.037(4) 0.071(9) 0.008(5) -0.002(5) O
O2T1' 0.120(9) 0.074(6) 0.039(3) 0.013(5) 0.011(3) -0.003(3) O
CT2 0.124(7) 0.109(6) 0.084(9) 0.001(4) -0.019(4) 0.002(3) C
F1T2 0.123(7) 0.158(9) 0.167(9) 0.003(5) -0.051(6) -0.031(9) F
F2T2 0.144(9) 0.090(7) 0.179(9) 0.015(6) -0.018(8) 0.022(5) F
F3T2 0.216(9) 0.247(9) 0.070(9) 0.017(9) -0.021(5) 0.037(4) F
ST2 0.095(7) 0.057(5) 0.056(6) -0.016(3) 0.007(4) -0.011(3) S
O1T2 0.095(7) 0.064(5) 0.066(7) -0.018(3) 0.012(4) -0.007(4) O
O2T2 0.126(9) 0.075(5) 0.146(9) -0.016(4) -0.006(7) -0.052(4) O
O3T2 0.121(7) 0.116(9) 0.081(6) -0.017(5) 0.036(5) 0.007(6) O
OMe 0.086(9) 0.046(7) 0.072(8) -0.002(7) 0.013(8) -0.011(6) O
CMe 0.094(9) 0.061(9) 0.090(9) -0.020(9) 0.024(9) -0.029(9) C

loop_
_geom_angle_atom_site_label_1
_geom_angle_atom_site_label_2
_geom_angle_atom_site_label_3
_geom_angle
_geom_angle_site_symmetry_1
_geom_angle_site_symmetry_2
_geom_angle_site_symmetry_3
_geom_angle_publ_flag
N1 Cu N2 166.4(4) 1_555 1_555 1_555 no
N1 Cu N3 83.1(5) 1_555 1_555 1_555 no
N1 Cu O2T1 97.9(5) 1_555 1_555 1_555 no
N1 Cu O2T1' 88.4(12) 1_555 1_555 1_555 no
N1 Cu O1T2 86.9(5) 1_555 1_555 1_555 no
N1 Cu OMe 95.9(5) 1_555 1_555 1_555 no
N2 Cu N3 83.8(5) 1_555 1_555 1_555 no
N2 Cu O2T1 89.3(5) 1_555 1_555 1_555 no
N2 Cu O2T1' 99.5(12) 1_555 1_555 1_555 no
N2 Cu O1T2 88.2(5) 1_555 1_555 1_555 no
N2 Cu OMe 95.7(5) 1_555 1_555 1_555 no
N3 Cu O2T1 107.3(5) 1_555 1_555 1_555 no
N3 Cu O2T1' 110.5(12) 1_555 1_555 1_555 no
N3 Cu O1T2 83.6(5) 1_555 1_555 1_555 no
N3 Cu OMe 163.5(6) 1_555 1_555 1_555 no
O2T1 Cu O1T2 168.4(3) 1_555 1_555 1_555 no
O2T1 Cu OMe 89.1(4) 1_555 1_555 1_555 no
O2T1' Cu O1T2 164.5(11) 1_555 1_555 1_555 no
O2T1' Cu OMe 85.9(12) 1_555 1_555 1_555 no
O1T2 Cu OMe 79.9(4) 1_555 1_555 1_555 no
Cu N1 C2 112.6(9) 1_555 1_555 1_555 no
Cu N1 C6 130.1(11) 1_555 1_555 1_555 no
C2 N1 C6 117.3(13) 1_555 1_555 1_555 no
Cu N2 C8 114.4(10) 1_555 1_555 1_555 no
Cu N2 C12 129.2(10) 1_555 1_555 1_555 no
C8 N2 C12 116.3(13) 1_555 1_555 1_555 no
Cu N3 C1 106.4(10) 1_555 1_555 1_555 no
Cu N3 C7 106.3(9) 1_555 1_555 1_555 no
Cu N3 C13 108.0(9) 1_555 1_555 1_555 no
C1 N3 C7 111.4(13) 1_555 1_555 1_555 no
C1 N3 C13 110.3(13) 1_555 1_555 1_555 no
C7 N3 C13 114.0(13) 1_555 1_555 1_555 no
N3 C1 C2 109.3(13) 1_555 1_555 1_555 no
N1 C2 C1 115.6(13) 1_555 1_555 1_555 no
N1 C2 C3 120.9(14) 1_555 1_555 1_555 no
C1 C2 C3 123.1(14) 1_555 1_555 1_555 no
C2 C3 C4 116.7(15) 1_555 1_555 1_555 no
C3 C4 C5 122.7(16) 1_555 1_555 1_555 no
C4 C5 C6 117.1(16) 1_555 1_555 1_555 no
N1 C6 C5 125.2(16) 1_555 1_555 1_555 no
N3 C7 C8 109.2(12) 1_555 1_555 1_555 no
N2 C8 C7 111.5(12) 1_555 1_555 1_555 no
N2 C8 C9 122.1(15) 1_555 1_555 1_555 no
C7 C8 C9 126.1(13) 1_555 1_555 1_555 no
C8 C9 C10 121.9(15) 1_555 1_555 1_555 no
C9 C10 C11 115.9(14) 1_555 1_555 1_555 no
C10 C11 C12 118.9(16) 1_555 1_555 1_555 no
N2 C12 C11 124.8(15) 1_555 1_555 1_555 no
N3 C13 C14 112.9(14) 1_555 1_555 1_555 no
C13 C14 C15 128.0(14) 1_555 1_555 1_555 no
C13 C14 C18 125.7(13) 1_555 1_555 1_555 no
C15 C14 C18 106.2(13) 1_555 1_555 1_555 no
C14 C15 C16 110.7(14) 1_555 1_555 1_555 no
C15 C16 C17 106.8(13) 1_555 1_555 1_555 no
C16 C17 C18 108.0(14) 1_555 1_555 1_555 no
C14 C18 C17 107.8(13) 1_555 1_555 1_555 no
C20 C19 C23 105.4(18) 1_555 1_555 1_555 no
C19 C20 C21 109.2(19) 1_555 1_555 1_555 no
C20 C21 C22 105.4(19) 1_555 1_555 1_555 no
C21 C22 C23 115.2(21) 1_555 1_555 1_555 no
C19 C23 C22 104.3(18) 1_555 1_555 1_555 no
F1T1 CT1 F2T1 103.5(8) 1_555 1_555 1_555 no
F1T1 CT1 F3T1 103.5(8) 1_555 1_555 1_555 no
F1T1 CT1 ST1 114.9(7) 1_555 1_555 1_555 no
F2T1 CT1 F3T1 103.5(8) 1_555 1_555 1_555 no
F2T1 CT1 ST1 114.9(7) 1_555 1_555 1_555 no
F3T1 CT1 ST1 114.9(7) 1_555 1_555 1_555 no
CT1 ST1 O1T1 103.6(3) 1_555 1_555 1_555 no
CT1 ST1 O2T1 103.6(3) 1_555 1_555 1_555 no
CT1 ST1 O3T1 103.6(3) 1_555 1_555 1_555 no
O1T1 ST1 O2T1 114.7(2) 1_555 1_555 1_555 no
O1T1 ST1 O3T1 114.7(2) 1_555 1_555 1_555 no
O2T1 ST1 O3T1 114.7(2) 1_555 1_555 1_555 no

loop_
_geom_bond_atom_site_label_1
_geom_bond_atom_site_label_2
_geom_bond_distance
_geom_bond_site_symmetry_1
_geom_bond_site_symmetry_2
_geom_bond_publ_flag
Cu N1 1.971(11) 1_555 1_555 no
Cu N2 1.969(12) 1_555 1_555 no
Cu N3 2.032(11) 1_555 1_555 no
Cu O2T1 2.327(8) 1_555 1_555 no
Cu O2T1' 2.171(26) 1_555 1_555 no
Cu O1T2 2.615(8) 1_555 1_555 no
Cu OMe 2.037(11) 1_555 1_555 no
Fe C14 2.060(20) 1_555 1_555 no
Fe C15 1.999(22) 1_555 1_555 no
Fe C16 2.065(18) 1_555 1_555 no
Fe C17 2.035(16) 1_555 1_555 no
Fe C18 2.010(17) 1_555 1_555 no
Fe C19 1.990(19) 1_555 1_555 no
Fe C20 2.012(20) 1_555 1_555 no
Fe C21 2.099(23) 1_555 1_555 no
Fe C22 1.987(27) 1_555 1_555 no
Fe C23 2.032(23) 1_555 1_555 no
N1 C2 1.391(17) 1_555 1_555 no
N1 C6 1.321(17) 1_555 1_555 no
N2 C8 1.414(18) 1_555 1_555 no
N2 C12 1.325(18) 1_555 1_555 no
N3 C1 1.478(20) 1_555 1_555 no
N3 C7 1.480(17) 1_555 1_555 no
N3 C13 1.484(21) 1_555 1_555 no
C1 C2 1.473(20) 1_555 1_555 no
C2 C3 1.433(22) 1_555 1_555 no
C3 C4 1.385(23) 1_555 1_555 no
C4 C5 1.350(22) 1_555 1_555 no
C5 C6 1.390(22) 1_555 1_555 no
C7 C8 1.542(22) 1_555 1_555 no
C8 C9 1.302(20) 1_555 1_555 no
C9 C10 1.425(22) 1_555 1_555 no
C10 C11 1.408(22) 1_555 1_555 no
C11 C12 1.364(21) 1_555 1_555 no
C13 C14 1.520(21) 1_555 1_555 no
C14 C15 1.376(20) 1_555 1_555 no
C14 C18 1.492(21) 1_555 1_555 no
C15 C16 1.407(23) 1_555 1_555 no
C16 C17 1.458(22) 1_555 1_555 no
C17 C18 1.382(21) 1_555 1_555 no
C19 C20 1.372(25) 1_555 1_555 no
C19 C23 1.477(28) 1_555 1_555 no
C20 C21 1.421(26) 1_555 1_555 no
C21 C22 1.310(25) 1_555 1_555 no
C22 C23 1.336(27) 1_555 1_555 no
CT1 F1T1 1.343(8) 1_555 1_555 no
CT1 F2T1 1.343(8) 1_555 1_555 no
CT1 F3T1 1.343(8) 1_555 1_555 no
CT1 ST1 1.710(16) 1_555 1_555 no
ST1 O1T1 1.437(5) 1_555 1_555 no
ST1 O2T1 1.437(5) 1_555 1_555 no
ST1 O3T1 1.437(5) 1_555 1_555 no
